data_4087992
loop_
_publ_author_name
'Vivancos, \'Angela'
'Rend\'on, Nuria'
'Paneque, Margarita'
'Poveda, Manuel L.'
'\'Alvarez, Eleuterio'

_publ_section_title
;
 Reactivity of a Tp--Iridacyclopentene Complex
;
_journal_issue 22
_journal_name_full Organometallics
_journal_page_first 5438
_journal_paper_doi 10.1021/acs.organomet.5b00775
_journal_volume 34
_journal_year 2015
_chemical_formula_moiety 'C21 H24 B Ir N6 O6'
_chemical_formula_sum 'C21 H24 B Ir N6 O6'
_chemical_formula_weight 659.47
_space_group_IT_number 14
_space_group_name_Hall '-P 2yn'
_space_group_name_H-M_alt 'P 1 21/n 1'
_symmetry_cell_setting monoclinic
_symmetry_space_group_name_Hall '-P 2yn'
_symmetry_space_group_name_H-M 'P 1 21/n 1'
_atom_sites_solution_hydrogens geom
_atom_sites_solution_primary direct
_atom_sites_solution_secondary difmap
_audit_creation_method SHELXL-97
_cell_angle_alpha 90.00
_cell_angle_beta 98.474(2)
_cell_angle_gamma 90.00
_cell_formula_units_Z 4
_cell_length_a 9.6112(7)
_cell_length_b 18.3457(14)
_cell_length_c 13.7097(10)
_cell_measurement_reflns_used 9144
_cell_measurement_temperature 173(2)
_cell_measurement_theta_max 30.42
_cell_measurement_theta_min 2.41
_cell_volume 2391.0(3)
_computing_cell_refinement 'APEX2 Software Suite (Bruker, 2007)'
_computing_data_collection 'APEX2 Software Suite (Bruker, 2007)'
_computing_data_reduction 'APEX2 Software Suite (Bruker, 2007)'
_computing_molecular_graphics 'SHELXTL (Sheldrick, 2008)'
_computing_publication_material 'SHELXTL and publCIF (Westrip, 2010)'
_computing_structure_refinement 'SHELXL97 (Sheldrick, 2008)'
_computing_structure_solution 'SIR2002 (Burla et al., 2003)'
_diffrn_ambient_temperature 173(2)
_diffrn_detector_area_resol_mean 8.26
_diffrn_measured_fraction_theta_full 0.996
_diffrn_measured_fraction_theta_max 0.996
_diffrn_measurement_device_type
;
 Bruker-Nonius X8kappa APEX II CCD area detector
;
_diffrn_measurement_method 'phi and omega scans with narrow frames'
_diffrn_radiation_monochromator graphite
_diffrn_radiation_source 'fine-focus sealed tube'
_diffrn_radiation_type MoK\a
_diffrn_radiation_wavelength 0.71073
_diffrn_reflns_av_R_equivalents 0.0392
_diffrn_reflns_av_sigmaI/netI 0.0320
_diffrn_reflns_limit_h_max 11
_diffrn_reflns_limit_h_min -11
_diffrn_reflns_limit_k_max 22
_diffrn_reflns_limit_k_min -22
_diffrn_reflns_limit_l_max 14
_diffrn_reflns_limit_l_min -16
_diffrn_reflns_number 21571
_diffrn_reflns_theta_full 25.24
_diffrn_reflns_theta_max 25.24
_diffrn_reflns_theta_min 2.41
_diffrn_standards_decay_% 0
_exptl_absorpt_coefficient_mu 5.634
_exptl_absorpt_correction_T_max 0.6027
_exptl_absorpt_correction_T_min 0.1650
_exptl_absorpt_correction_type multi-scan
_exptl_absorpt_process_details
;
program SADABS, Bruker (2001).
;
_exptl_crystal_colour colourless
_exptl_crystal_density_diffrn 1.832
_exptl_crystal_density_method 'not measured'
_exptl_crystal_description plate
_exptl_crystal_F_000 1288
_exptl_crystal_size_max 0.50
_exptl_crystal_size_mid 0.12
_exptl_crystal_size_min 0.10
_refine_diff_density_max 2.744
_refine_diff_density_min -1.550
_refine_diff_density_rms 0.173
_refine_ls_extinction_method none
_refine_ls_goodness_of_fit_ref 1.091
_refine_ls_hydrogen_treatment mixed
_refine_ls_matrix_type full
_refine_ls_number_parameters 319
_refine_ls_number_reflns 4319
_refine_ls_number_restraints 0
_refine_ls_restrained_S_all 1.091
_refine_ls_R_factor_all 0.0569
_refine_ls_R_factor_gt 0.0393
_refine_ls_shift/su_max 0.002
_refine_ls_shift/su_mean 0.000
_refine_ls_structure_factor_coef Fsqd
_refine_ls_weighting_details 'calc w=1/[\s^2^(Fo^2^)+(0.0621P)^2^+9.9718P] where P=(Fo^2^+2Fc^2^)/3'
_refine_ls_weighting_scheme calc
_refine_ls_wR_factor_gt 0.1011
_refine_ls_wR_factor_ref 0.1113
_reflns_number_gt 3524
_reflns_number_total 4319
_reflns_threshold_expression >2sigma(I)
_cod_data_source_file om5b00775_si_002.cif
_cod_data_source_block syn-21
_cod_depositor_comments
;
The following automatic conversions were performed:

data item '_symmetry_cell_setting' value 'Monoclinic' was changed to
'monoclinic' in accordance with the
/home/saulius/struct/COD-crude-data/automatic-downloads/DataCite-retrospective/ACS/depositions/lib/dictionaries/cif_core.dic
dictionary named 'cif_core.dic' version 2.4.2 last updated on
2011-04-26.

Automatic conversion script
Id: cif_fix_values 6909 2019-04-08 15:41:33Z antanas 
;
_cod_original_sg_symbol_H-M 'P 21/n'
_cod_database_code 4087992

loop_
_symmetry_equiv_pos_as_xyz
'x, y, z'
'-x+1/2, y+1/2, -z+1/2'
'-x, -y, -z'
'x-1/2, -y-1/2, z-1/2'

loop_
_atom_site_label
_atom_site_type_symbol
_atom_site_fract_x
_atom_site_fract_y
_atom_site_fract_z
_atom_site_U_iso_or_equiv
_atom_site_adp_type
_atom_site_occupancy
_atom_site_symmetry_multiplicity
_atom_site_calc_flag
_atom_site_refinement_flags
Ir1 Ir 0.00093(3) 0.104689(14) 0.821178(18) 0.02746(12) Uani 1 1 d .
O1 O -0.1044(7) 0.0866(3) 0.5536(4) 0.0495(15) Uani 1 1 d .
O2 O -0.2260(7) -0.0044(3) 0.6084(4) 0.0528(16) Uani 1 1 d .
O3 O 0.0065(6) 0.3010(3) 0.7727(4) 0.0430(13) Uani 1 1 d .
O4 O -0.0394(6) 0.2952(3) 0.9281(4) 0.0437(14) Uani 1 1 d .
O5 O -0.3636(7) 0.2926(3) 0.8242(5) 0.0554(16) Uani 1 1 d .
O6 O -0.4500(6) 0.2247(3) 0.9380(4) 0.0485(14) Uani 1 1 d .
N1 N 0.1490(7) 0.1197(4) 0.9443(5) 0.0384(16) Uani 1 1 d .
N2 N 0.2843(7) 0.0931(4) 0.9463(5) 0.0414(16) Uani 1 1 d .
N3 N 0.0888(6) 0.0022(3) 0.8135(4) 0.0341(14) Uani 1 1 d .
N4 N 0.2303(7) -0.0079(3) 0.8275(5) 0.0406(16) Uani 1 1 d .
N5 N 0.1702(6) 0.1400(3) 0.7391(4) 0.0317(13) Uani 1 1 d .
N6 N 0.3003(7) 0.1125(3) 0.7699(5) 0.0367(15) Uani 1 1 d .
C1 C 0.1395(10) 0.1490(5) 1.0316(5) 0.044(2) Uani 1 1 d .
H1 H 0.0585 0.1713 1.0509 0.053 Uiso 1 1 calc R
C2 C 0.2705(10) 0.1411(5) 1.0901(6) 0.052(2) Uani 1 1 d .
H2 H 0.2948 0.1574 1.1561 0.062 Uiso 1 1 calc R
C3 C 0.3553(10) 0.1067(5) 1.0369(6) 0.049(2) Uani 1 1 d .
H3 H 0.4504 0.0937 1.0591 0.059 Uiso 1 1 calc R
C4 C 0.0296(9) -0.0633(4) 0.7883(6) 0.0381(18) Uani 1 1 d .
H4 H -0.0685 -0.0726 0.7738 0.046 Uiso 1 1 calc R
C5 C 0.1345(11) -0.1146(5) 0.7871(8) 0.055(2) Uani 1 1 d .
H5 H 0.1226 -0.1650 0.7722 0.066 Uiso 1 1 calc R
C6 C 0.2587(11) -0.0784(5) 0.8113(7) 0.052(2) Uani 1 1 d .
H6 H 0.3498 -0.0994 0.8160 0.062 Uiso 1 1 calc R
C7 C 0.1836(8) 0.1858(4) 0.6659(5) 0.0345(16) Uani 1 1 d .
H7 H 0.1087 0.2130 0.6304 0.041 Uiso 1 1 calc R
C8 C 0.3210(9) 0.1884(4) 0.6488(5) 0.0409(18) Uani 1 1 d .
H8 H 0.3581 0.2167 0.6006 0.049 Uiso 1 1 calc R
C9 C 0.3928(8) 0.1417(4) 0.7155(6) 0.0390(18) Uani 1 1 d .
H9 H 0.4906 0.1314 0.7225 0.047 Uiso 1 1 calc R
C10 C -0.1333(8) 0.0655(4) 0.9150(6) 0.0377(18) Uani 1 1 d .
H10A H -0.1773 0.0195 0.8883 0.045 Uiso 1 1 calc R
H10B H -0.0789 0.0551 0.9806 0.045 Uiso 1 1 calc R
C11 C -0.2461(9) 0.1211(5) 0.9251(6) 0.043(2) Uani 1 1 d .
H11 H -0.3196 0.1096 0.9619 0.051 Uiso 1 1 calc R
C12 C -0.2425(8) 0.1858(4) 0.8827(5) 0.0364(17) Uani 1 1 d .
C13 C -0.1278(7) 0.2005(4) 0.8217(5) 0.0291(15) Uani 1 1 d .
C14 C -0.1365(7) 0.1683(4) 0.7252(5) 0.0304(16) Uani 1 1 d .
H14 H -0.1114 0.1961 0.6719 0.036 Uiso 1 1 calc R
C15 C -0.1823(8) 0.0958(4) 0.7097(6) 0.0329(17) Uani 1 1 d .
H15 H -0.2241 0.0703 0.7583 0.040 Uiso 1 1 calc R
C16 C -0.1634(8) 0.0606(4) 0.6159(5) 0.0329(16) Uani 1 1 d .
C17 C -0.2066(13) -0.0453(6) 0.5202(9) 0.078(3) Uani 1 1 d .
H17A H -0.2395 -0.0160 0.4615 0.118 Uiso 1 1 calc R
H17B H -0.2607 -0.0907 0.5179 0.118 Uiso 1 1 calc R
H17C H -0.1066 -0.0567 0.5220 0.118 Uiso 1 1 calc R
C18 C -0.0470(9) 0.2700(4) 0.8346(5) 0.0351(17) Uani 1 1 d .
C19 C 0.0437(11) 0.3598(6) 0.9481(8) 0.064(3) Uani 1 1 d .
H19A H 0.1436 0.3474 0.9529 0.096 Uiso 1 1 calc R
H19B H 0.0256 0.3813 1.0105 0.096 Uiso 1 1 calc R
H19C H 0.0187 0.3950 0.8946 0.096 Uiso 1 1 calc R
C20 C -0.3549(9) 0.2408(5) 0.8785(6) 0.0424(19) Uani 1 1 d .
C21 C -0.5747(10) 0.2695(5) 0.9258(7) 0.054(2) Uani 1 1 d .
H21A H -0.5474 0.3210 0.9312 0.081 Uiso 1 1 calc R
H21B H -0.6320 0.2576 0.9771 0.081 Uiso 1 1 calc R
H21C H -0.6292 0.2605 0.8607 0.081 Uiso 1 1 calc R
B1 B 0.3258(10) 0.0561(6) 0.8551(7) 0.044(2) Uani 1 1 d .
H1A H 0.4265 0.0404 0.8671 0.052 Uiso 1 1 calc R

loop_
_atom_site_aniso_label
_atom_site_aniso_U_11
_atom_site_aniso_U_22
_atom_site_aniso_U_33
_atom_site_aniso_U_23
_atom_site_aniso_U_13
_atom_site_aniso_U_12
Ir1 0.02597(18) 0.02978(18) 0.02457(17) 0.00576(11) -0.00308(11) -0.00221(12)
O1 0.063(4) 0.048(3) 0.040(3) -0.002(3) 0.016(3) 0.007(3)
O2 0.061(4) 0.047(3) 0.050(3) -0.023(3) 0.009(3) -0.016(3)
O3 0.047(3) 0.043(3) 0.039(3) 0.005(3) 0.007(3) -0.006(3)
O4 0.045(3) 0.053(3) 0.034(3) -0.007(2) 0.008(2) -0.011(3)
O5 0.063(4) 0.051(4) 0.055(4) 0.007(3) 0.017(3) 0.008(3)
O6 0.044(3) 0.057(4) 0.046(3) -0.008(3) 0.014(3) 0.002(3)
N1 0.032(4) 0.045(4) 0.034(3) 0.010(3) -0.010(3) -0.012(3)
N2 0.032(4) 0.047(4) 0.040(4) 0.017(3) -0.010(3) -0.002(3)
N3 0.029(3) 0.032(3) 0.039(3) 0.012(3) -0.002(3) 0.001(3)
N4 0.034(4) 0.036(4) 0.049(4) 0.012(3) -0.001(3) 0.008(3)
N5 0.031(3) 0.033(3) 0.031(3) 0.003(3) 0.003(3) 0.000(3)
N6 0.029(3) 0.042(4) 0.038(4) 0.003(3) 0.001(3) -0.003(3)
C1 0.059(6) 0.043(4) 0.028(4) 0.010(3) 0.002(4) -0.013(4)
C2 0.059(6) 0.058(6) 0.033(4) 0.011(4) -0.014(4) -0.023(5)
C3 0.044(5) 0.061(6) 0.038(5) 0.012(4) -0.010(4) -0.013(4)
C4 0.045(5) 0.035(4) 0.036(4) 0.006(3) 0.010(4) -0.009(4)
C5 0.053(6) 0.043(5) 0.066(6) -0.004(4) 0.000(5) 0.007(4)
C6 0.057(6) 0.048(5) 0.049(5) 0.003(4) 0.003(4) 0.016(5)
C7 0.042(4) 0.034(4) 0.029(4) 0.004(3) 0.008(3) 0.000(4)
C8 0.055(5) 0.038(4) 0.032(4) -0.002(3) 0.014(4) -0.011(4)
C9 0.030(4) 0.043(4) 0.045(4) -0.002(4) 0.010(4) -0.006(4)
C10 0.041(5) 0.037(4) 0.033(4) 0.011(3) -0.001(3) -0.006(4)
C11 0.042(5) 0.049(5) 0.037(4) 0.001(4) 0.007(4) -0.012(4)
C12 0.039(4) 0.043(4) 0.026(4) -0.002(3) 0.001(3) 0.000(4)
C13 0.028(4) 0.034(4) 0.023(3) 0.001(3) -0.002(3) 0.000(3)
C14 0.027(4) 0.036(4) 0.026(3) 0.005(3) -0.005(3) 0.004(3)
C15 0.024(4) 0.039(4) 0.034(4) 0.003(3) -0.002(3) -0.001(3)
C16 0.024(4) 0.041(4) 0.032(4) 0.000(3) 0.000(3) -0.002(3)
C17 0.081(8) 0.065(7) 0.089(8) -0.042(6) 0.012(7) -0.004(6)
C18 0.043(4) 0.031(4) 0.030(4) 0.000(3) 0.000(3) 0.000(3)
C19 0.069(7) 0.060(6) 0.063(6) -0.022(5) 0.005(5) -0.025(5)
C20 0.047(5) 0.048(5) 0.032(4) -0.003(4) 0.005(4) -0.001(4)
C21 0.059(6) 0.051(5) 0.055(5) -0.012(4) 0.018(5) 0.013(5)
B1 0.026(5) 0.055(6) 0.046(5) 0.012(4) -0.005(4) 0.006(4)

loop_
_atom_type_symbol
_atom_type_description
_atom_type_scat_dispersion_real
_atom_type_scat_dispersion_imag
_atom_type_scat_source
C C 0.0033 0.0016 'International Tables Vol C Tables 4.2.6.8 and 6.1.1.4'
H H 0.0000 0.0000 'International Tables Vol C Tables 4.2.6.8 and 6.1.1.4'
B B 0.0013 0.0007 'International Tables Vol C Tables 4.2.6.8 and 6.1.1.4'
N N 0.0061 0.0033 'International Tables Vol C Tables 4.2.6.8 and 6.1.1.4'
O O 0.0106 0.0060 'International Tables Vol C Tables 4.2.6.8 and 6.1.1.4'
Ir Ir -1.4442 7.9887 'International Tables Vol C Tables 4.2.6.8 and 6.1.1.4'

loop_
_geom_angle_atom_site_label_1
_geom_angle_atom_site_label_2
_geom_angle_atom_site_label_3
_geom_angle
N1 Ir1 N3 85.7(3)
N1 Ir1 C10 87.5(3)
N3 Ir1 C10 90.7(3)
N1 Ir1 C14 137.8(3)
N3 Ir1 C14 134.7(3)
C10 Ir1 C14 101.0(3)
N1 Ir1 C13 102.5(3)
N3 Ir1 C13 169.1(2)
C10 Ir1 C13 82.6(3)
C14 Ir1 C13 39.8(3)
N1 Ir1 C15 169.2(3)
N3 Ir1 C15 101.1(3)
C10 Ir1 C15 84.0(3)
C14 Ir1 C15 38.7(3)
C13 Ir1 C15 69.8(3)
N1 Ir1 N5 84.6(2)
N3 Ir1 N5 84.5(2)
C10 Ir1 N5 171.0(3)
C14 Ir1 N5 87.7(3)
C13 Ir1 N5 103.3(2)
C15 Ir1 N5 104.3(3)
C16 O2 C17 114.4(8)
C18 O4 C19 114.5(7)
C20 O6 C21 115.5(7)
C1 N1 N2 108.3(7)
C1 N1 Ir1 131.5(6)
N2 N1 Ir1 120.2(5)
C3 N2 N1 107.4(7)
C3 N2 B1 132.7(8)
N1 N2 B1 119.9(6)
C4 N3 N4 106.8(6)
C4 N3 Ir1 131.4(5)
N4 N3 Ir1 121.6(5)
C6 N4 N3 109.3(7)
C6 N4 B1 131.3(8)
N3 N4 B1 119.4(7)
C7 N5 N6 106.4(6)
C7 N5 Ir1 136.9(5)
N6 N5 Ir1 116.6(4)
C9 N6 N5 109.4(6)
C9 N6 B1 129.4(7)
N5 N6 B1 121.1(6)
N1 C1 C2 107.4(9)
N1 C1 H1 126.3
C2 C1 H1 126.3
C3 C2 C1 108.0(8)
C3 C2 H2 126.0
C1 C2 H2 126.0
C2 C3 N2 108.9(8)
C2 C3 H3 125.5
N2 C3 H3 125.5
N3 C4 C5 109.2(8)
N3 C4 H4 125.4
C5 C4 H4 125.4
C6 C5 C4 106.3(8)
C6 C5 H5 126.9
C4 C5 H5 126.9
N4 C6 C5 108.5(8)
N4 C6 H6 125.8
C5 C6 H6 125.8
N5 C7 C8 110.6(7)
N5 C7 H7 124.7
C8 C7 H7 124.7
C9 C8 C7 105.5(7)
C9 C8 H8 127.2
C7 C8 H8 127.2
N6 C9 C8 108.0(7)
N6 C9 H9 126.0
C8 C9 H9 126.0
C11 C10 Ir1 110.0(5)
C11 C10 H10A 109.7
Ir1 C10 H10A 109.7
C11 C10 H10B 109.7
Ir1 C10 H10B 109.7
H10A C10 H10B 108.2
C12 C11 C10 120.0(8)
C12 C11 H11 120.0
C10 C11 H11 120.0
C11 C12 C20 124.4(8)
C11 C12 C13 118.2(7)
C20 C12 C13 116.7(7)
C14 C13 C18 114.7(6)
C14 C13 C12 119.3(6)
C18 C13 C12 120.0(6)
C14 C13 Ir1 67.5(4)
C18 C13 Ir1 114.2(5)
C12 C13 Ir1 109.0(5)
C15 C14 C13 120.0(7)
C15 C14 Ir1 73.7(4)
C13 C14 Ir1 72.7(4)
C15 C14 H14 120.0
C13 C14 H14 120.0
Ir1 C14 H14 125.3
C14 C15 C16 118.0(7)
C14 C15 Ir1 67.6(4)
C16 C15 Ir1 117.2(5)
C14 C15 H15 121.0
C16 C15 H15 121.0
Ir1 C15 H15 85.8
O1 C16 O2 124.1(7)
O1 C16 C15 125.6(7)
O2 C16 C15 110.3(7)
O2 C17 H17A 109.5
O2 C17 H17B 109.5
H17A C17 H17B 109.5
O2 C17 H17C 109.5
H17A C17 H17C 109.5
H17B C17 H17C 109.5
O3 C18 O4 122.6(7)
O3 C18 C13 126.4(7)
O4 C18 C13 111.0(6)
O4 C19 H19A 109.5
O4 C19 H19B 109.5
H19A C19 H19B 109.5
O4 C19 H19C 109.5
H19A C19 H19C 109.5
H19B C19 H19C 109.5
O5 C20 O6 123.9(8)
O5 C20 C12 123.3(8)
O6 C20 C12 112.7(7)
O6 C21 H21A 109.5
O6 C21 H21B 109.5
H21A C21 H21B 109.5
O6 C21 H21C 109.5
H21A C21 H21C 109.5
H21B C21 H21C 109.5
N4 B1 N2 109.3(7)
N4 B1 N6 107.9(6)
N2 B1 N6 106.8(7)
N4 B1 H1A 110.9
N2 B1 H1A 110.9
N6 B1 H1A 110.9

loop_
_geom_bond_atom_site_label_1
_geom_bond_atom_site_label_2
_geom_bond_distance
Ir1 N1 2.060(6)
Ir1 N3 2.070(6)
Ir1 C10 2.079(8)
Ir1 C14 2.081(7)
Ir1 C13 2.150(7)
Ir1 C15 2.161(7)
Ir1 N5 2.208(6)
O1 C16 1.191(9)
O2 C16 1.333(9)
O2 C17 1.458(11)
O3 C18 1.199(9)
O4 C18 1.355(9)
O4 C19 1.433(10)
O5 C20 1.203(10)
O6 C20 1.345(10)
O6 C21 1.443(10)
N1 C1 1.328(11)
N1 N2 1.385(10)
N2 C3 1.349(11)
N2 B1 1.526(12)
N3 C4 1.354(10)
N3 N4 1.358(9)
N4 C6 1.348(11)
N4 B1 1.503(12)
N5 C7 1.329(9)
N5 N6 1.356(9)
N6 C9 1.351(10)
N6 B1 1.554(11)
C1 C2 1.396(12)
C1 H1 0.9500
C2 C3 1.331(14)
C2 H2 0.9500
C3 H3 0.9500
C4 C5 1.381(12)
C4 H4 0.9500
C5 C6 1.363(14)
C5 H5 0.9500
C6 H6 0.9500
C7 C8 1.376(11)
C7 H7 0.9500
C8 C9 1.364(11)
C8 H8 0.9500
C9 H9 0.9500
C10 C11 1.510(12)
C10 H10A 0.9900
C10 H10B 0.9900
C11 C12 1.325(11)
C11 H11 0.9500
C12 C20 1.473(11)
C12 C13 1.503(11)
C13 C14 1.440(9)
C13 C18 1.489(10)
C14 C15 1.407(10)
C14 H14 0.9500
C15 C16 1.475(11)
C15 H15 0.9500
C17 H17A 0.9800
C17 H17B 0.9800
C17 H17C 0.9800
C19 H19A 0.9800
C19 H19B 0.9800
C19 H19C 0.9800
C21 H21A 0.9800
C21 H21B 0.9800
C21 H21C 0.9800
B1 H1A 1.0000

loop_
_geom_torsion_atom_site_label_1
_geom_torsion_atom_site_label_2
_geom_torsion_atom_site_label_3
_geom_torsion_atom_site_label_4
_geom_torsion
N3 Ir1 N1 C1 -136.9(7)
C10 Ir1 N1 C1 -46.0(7)
C14 Ir1 N1 C1 57.8(8)
C13 Ir1 N1 C1 35.9(7)
C15 Ir1 N1 C1 -7.4(18)
N5 Ir1 N1 C1 138.3(7)
N3 Ir1 N1 N2 39.0(5)
C10 Ir1 N1 N2 129.9(6)
C14 Ir1 N1 N2 -126.4(6)
C13 Ir1 N1 N2 -148.3(5)
C15 Ir1 N1 N2 168.4(12)
N5 Ir1 N1 N2 -45.9(5)
C1 N1 N2 C3 0.4(8)
Ir1 N1 N2 C3 -176.3(5)
C1 N1 N2 B1 179.9(7)
Ir1 N1 N2 B1 3.2(9)
N1 Ir1 N3 C4 142.2(7)
C10 Ir1 N3 C4 54.7(7)
C14 Ir1 N3 C4 -51.6(8)
C13 Ir1 N3 C4 2.9(17)
C15 Ir1 N3 C4 -29.3(7)
N5 Ir1 N3 C4 -132.8(7)
N1 Ir1 N3 N4 -43.5(6)
C10 Ir1 N3 N4 -131.0(6)
C14 Ir1 N3 N4 122.7(6)
C13 Ir1 N3 N4 177.2(11)
C15 Ir1 N3 N4 145.0(6)
N5 Ir1 N3 N4 41.5(5)
C4 N3 N4 C6 0.1(9)
Ir1 N3 N4 C6 -175.5(5)
C4 N3 N4 B1 179.1(7)
Ir1 N3 N4 B1 3.6(9)
N1 Ir1 N5 C7 -133.7(8)
N3 Ir1 N5 C7 140.1(8)
C14 Ir1 N5 C7 4.7(7)
C13 Ir1 N5 C7 -32.1(8)
C15 Ir1 N5 C7 40.0(8)
N1 Ir1 N5 N6 42.4(5)
N3 Ir1 N5 N6 -43.8(5)
C14 Ir1 N5 N6 -179.1(5)
C13 Ir1 N5 N6 144.0(5)
C15 Ir1 N5 N6 -143.8(5)
C7 N5 N6 C9 0.0(8)
Ir1 N5 N6 C9 -177.2(5)
C7 N5 N6 B1 -179.7(7)
Ir1 N5 N6 B1 3.0(9)
N2 N1 C1 C2 0.1(9)
Ir1 N1 C1 C2 176.3(6)
N1 C1 C2 C3 -0.6(10)
C1 C2 C3 N2 0.8(10)
N1 N2 C3 C2 -0.8(9)
B1 N2 C3 C2 179.8(8)
N4 N3 C4 C5 0.3(9)
Ir1 N3 C4 C5 175.2(6)
N3 C4 C5 C6 -0.5(10)
N3 N4 C6 C5 -0.3(10)
B1 N4 C6 C5 -179.3(9)
C4 C5 C6 N4 0.5(11)
N6 N5 C7 C8 0.1(8)
Ir1 N5 C7 C8 176.5(5)
N5 C7 C8 C9 -0.1(9)
N5 N6 C9 C8 -0.1(9)
B1 N6 C9 C8 179.6(8)
C7 C8 C9 N6 0.2(9)
N1 Ir1 C10 C11 106.6(6)
N3 Ir1 C10 C11 -167.7(5)
C14 Ir1 C10 C11 -31.7(6)
C13 Ir1 C10 C11 3.7(5)
C15 Ir1 C10 C11 -66.7(6)
Ir1 C10 C11 C12 -4.6(9)
C10 C11 C12 C20 172.9(7)
C10 C11 C12 C13 2.5(11)
C11 C12 C13 C14 75.1(9)
C20 C12 C13 C14 -96.0(8)
C11 C12 C13 C18 -133.5(8)
C20 C12 C13 C18 55.4(9)
C11 C12 C13 Ir1 0.8(8)
C20 C12 C13 Ir1 -170.3(5)
N1 Ir1 C13 C14 157.0(4)
N3 Ir1 C13 C14 -64.8(14)
C10 Ir1 C13 C14 -117.3(5)
C15 Ir1 C13 C14 -30.9(4)
N5 Ir1 C13 C14 69.6(4)
N1 Ir1 C13 C18 48.9(5)
N3 Ir1 C13 C18 -172.9(11)
C10 Ir1 C13 C18 134.6(5)
C14 Ir1 C13 C18 -108.1(7)
C15 Ir1 C13 C18 -139.0(6)
N5 Ir1 C13 C18 -38.4(5)
N1 Ir1 C13 C12 -88.3(5)
N3 Ir1 C13 C12 49.9(14)
C10 Ir1 C13 C12 -2.5(5)
C14 Ir1 C13 C12 114.7(6)
C15 Ir1 C13 C12 83.8(5)
N5 Ir1 C13 C12 -175.6(4)
C18 C13 C14 C15 166.1(7)
C12 C13 C14 C15 -41.1(10)
Ir1 C13 C14 C15 58.8(6)
C18 C13 C14 Ir1 107.3(6)
C12 C13 C14 Ir1 -99.8(6)
N1 Ir1 C14 C15 -164.2(4)
N3 Ir1 C14 C15 36.5(6)
C10 Ir1 C14 C15 -65.6(5)
C13 Ir1 C14 C15 -129.5(6)
N5 Ir1 C14 C15 116.4(5)
N1 Ir1 C14 C13 -34.7(6)
N3 Ir1 C14 C13 166.1(4)
C10 Ir1 C14 C13 63.9(5)
C15 Ir1 C14 C13 129.5(6)
N5 Ir1 C14 C13 -114.1(4)
C13 C14 C15 C16 -168.2(6)
Ir1 C14 C15 C16 -110.0(6)
C13 C14 C15 Ir1 -58.2(6)
N1 Ir1 C15 C14 77.3(15)
N3 Ir1 C15 C14 -154.5(4)
C10 Ir1 C15 C14 116.0(5)
C13 Ir1 C15 C14 31.7(4)
N5 Ir1 C15 C14 -67.4(5)
N1 Ir1 C15 C16 -171.7(12)
N3 Ir1 C15 C16 -43.4(6)
C10 Ir1 C15 C16 -133.0(6)
C14 Ir1 C15 C16 111.0(8)
C13 Ir1 C15 C16 142.7(6)
N5 Ir1 C15 C16 43.6(6)
C17 O2 C16 O1 5.1(12)
C17 O2 C16 C15 -176.8(8)
C14 C15 C16 O1 5.0(12)
Ir1 C15 C16 O1 -72.7(9)
C14 C15 C16 O2 -173.0(6)
Ir1 C15 C16 O2 109.2(6)
C19 O4 C18 O3 -3.1(12)
C19 O4 C18 C13 176.6(7)
C14 C13 C18 O3 1.9(11)
C12 C13 C18 O3 -150.8(8)
Ir1 C13 C18 O3 77.1(9)
C14 C13 C18 O4 -177.8(6)
C12 C13 C18 O4 29.5(9)
Ir1 C13 C18 O4 -102.6(6)
C21 O6 C20 O5 6.5(12)
C21 O6 C20 C12 -170.3(7)
C11 C12 C20 O5 -164.9(8)
C13 C12 C20 O5 5.6(11)
C11 C12 C20 O6 11.9(11)
C13 C12 C20 O6 -177.7(6)
C6 N4 B1 N2 -127.2(9)
N3 N4 B1 N2 54.0(9)
C6 N4 B1 N6 117.1(9)
N3 N4 B1 N6 -61.8(9)
C3 N2 B1 N4 121.1(9)
N1 N2 B1 N4 -58.2(9)
C3 N2 B1 N6 -122.4(9)
N1 N2 B1 N6 58.3(9)
C9 N6 B1 N4 -123.1(8)
N5 N6 B1 N4 56.6(10)
C9 N6 B1 N2 119.5(9)
N5 N6 B1 N2 -60.8(9)
